data_7039428
loop_
_publ_author_name
'Anti\~nolo, Antonio'
'Carrillo-Hermosilla, Fernando'
'Fern\'andez-Gal\'an, Rafael'
'Mart\'inez-Ferrer, Jaime'
'Alonso-Moreno, Carlos'
'Bravo, Iv\'an'
'Moreno-Bl\'azquez, Sonia'
'Salgado, Manuel'
'Villase\~nor, Elena'
'Albaladejo, Jos\'e'

_publ_section_title
;
 Tris(pentafluorophenyl)borane as an efficient catalyst in the guanylation
 reaction of amines.
;
_journal_issue 26
_journal_name_full 'Dalton transactions (Cambridge, England : 2003)'
_journal_page_first 10717
_journal_page_last 10729
_journal_paper_doi 10.1039/c6dt01237j
_journal_volume 45
_journal_year 2016
_chemical_formula_sum 'C31 H21 B F15 N3'
_chemical_formula_weight 731.32
_chemical_name_common 2a
_space_group_crystal_system monoclinic
_space_group_IT_number 14
_space_group_name_Hall '-P 2yn'
_space_group_name_H-M_alt 'P 1 21/n 1'
_symmetry_space_group_name_Hall '-P 2yn'
_symmetry_space_group_name_H-M 'P 1 21/n 1'
_atom_sites_solution_hydrogens geom
_atom_sites_solution_primary direct
_atom_sites_solution_secondary difmap
_audit_update_record
;
2016-02-02 deposited with the CCDC.
2016-06-02 downloaded from the CCDC.
;
_cell_angle_alpha 90
_cell_angle_beta 93.539(3)
_cell_angle_gamma 90
_cell_formula_units_Z 4
_cell_length_a 10.9239(7)
_cell_length_b 19.2190(11)
_cell_length_c 14.3968(9)
_cell_measurement_reflns_used 9928
_cell_measurement_temperature 110.(2)
_cell_measurement_theta_max 26.3066
_cell_measurement_theta_min 2.2740
_cell_volume 3016.8(3)
_computing_cell_refinement 'SAINT V7.68A (Bruker AXS, 2009)'
_computing_data_collection 'Bruker Instrument Service v2010.9.0.0'
_computing_data_reduction 'SAINT V7.68A (Bruker AXS, 2009)'
_computing_structure_refinement 'SHELXL-97 (Sheldrick, 2008)'
_computing_structure_solution 'SHELXS-97 (Sheldrick, 2008)'
_diffrn_ambient_temperature 110.(2)
_diffrn_detector_area_resol_mean 8.3333
_diffrn_measured_fraction_theta_full 1.000
_diffrn_measured_fraction_theta_max 1.000
_diffrn_measurement_device_type BrukerKappaApex2
_diffrn_radiation_wavelength 0.71073
_diffrn_reflns_av_R_equivalents 0.0389
_diffrn_reflns_av_sigmaI/netI 0.0232
_diffrn_reflns_limit_h_max 13
_diffrn_reflns_limit_h_min -13
_diffrn_reflns_limit_k_max 23
_diffrn_reflns_limit_k_min -21
_diffrn_reflns_limit_l_max 17
_diffrn_reflns_limit_l_min -17
_diffrn_reflns_number 48626
_diffrn_reflns_theta_full 25.35
_diffrn_reflns_theta_max 25.35
_diffrn_reflns_theta_min 1.77
_exptl_absorpt_coefficient_mu 0.160
_exptl_absorpt_correction_T_max 0.98
_exptl_absorpt_correction_T_min 0.90
_exptl_absorpt_correction_type multi-scan
_exptl_absorpt_process_details SADABS
_exptl_crystal_colour 'clear colourless'
_exptl_crystal_density_diffrn 1.610
_exptl_crystal_density_method 'not measured'
_exptl_crystal_description prismatic
_exptl_crystal_F_000 1472
_exptl_crystal_size_max 0.200
_exptl_crystal_size_mid 0.170
_exptl_crystal_size_min 0.120
_refine_diff_density_max 0.446
_refine_diff_density_min -0.335
_refine_ls_extinction_method none
_refine_ls_goodness_of_fit_ref 1.001
_refine_ls_hydrogen_treatment refxyz
_refine_ls_matrix_type full
_refine_ls_number_parameters 455
_refine_ls_number_reflns 5530
_refine_ls_number_restraints 0
_refine_ls_restrained_S_all 1.001
_refine_ls_R_factor_all 0.0420
_refine_ls_R_factor_gt 0.0311
_refine_ls_shift/su_max 0.001
_refine_ls_shift/su_mean 0.000
_refine_ls_structure_factor_coef Fsqd
_refine_ls_weighting_details 'calc w=1/[\s^2^(Fo^2^)+(0.0550P)^2^+1.3622P] where P=(Fo^2^+2Fc^2^)/3'
_refine_ls_weighting_scheme calc
_refine_ls_wR_factor_gt 0.0833
_refine_ls_wR_factor_ref 0.0942
_reflns_number_gt 4569
_reflns_number_total 5530
_reflns_threshold_expression >2sigma(I)
_cod_data_source_file c6dt01237j2.cif
_cod_data_source_block I
_cod_depositor_comments 'Adding full bibliography for 7039427--7039429.cif.'
_cod_database_code 7039428

loop_
_space_group_symop_operation_xyz
'x, y, z'
'-x+1/2, y+1/2, -z+1/2'
'-x, -y, -z'
'x-1/2, -y-1/2, z-1/2'

loop_
_atom_site_type_symbol
_atom_site_label
_atom_site_fract_x
_atom_site_fract_y
_atom_site_fract_z
_atom_site_U_iso_or_equiv
_atom_site_adp_type
_atom_site_calc_flag
_atom_site_refinement_flags
_atom_site_occupancy
B B1 0.09673(17) 0.28201(9) 0.94927(13) 0.0146(4) Uani d . 1
C C1 0.11643(14) 0.32514(8) 1.04861(11) 0.0142(3) Uani d . 1
C C2 0.07624(15) 0.39199(8) 1.06708(11) 0.0155(3) Uani d . 1
C C3 0.09674(15) 0.42549(8) 1.15172(12) 0.0171(4) Uani d . 1
C C4 0.16187(15) 0.39299(9) 1.22373(11) 0.0182(4) Uani d . 1
C C5 0.20751(15) 0.32725(9) 1.20890(11) 0.0175(4) Uani d . 1
C C6 0.18468(15) 0.29591(8) 1.12350(11) 0.0159(3) Uani d . 1
C C7 0.02640(14) 0.20641(8) 0.96067(11) 0.0148(3) Uani d . 1
C C8 -0.02404(16) 0.18003(9) 1.04000(12) 0.0180(4) Uani d . 1
C C9 -0.08281(17) 0.11634(9) 1.04311(12) 0.0228(4) Uani d . 1
C C10 -0.09468(16) 0.07527(9) 0.96507(13) 0.0219(4) Uani d . 1
C C11 -0.05036(16) 0.09941(9) 0.88395(12) 0.0190(4) Uani d . 1
C C12 0.00588(15) 0.16356(8) 0.88307(11) 0.0160(3) Uani d . 1
C C13 0.00413(15) 0.32321(8) 0.87086(11) 0.0156(3) Uani d . 1
C C14 -0.11618(16) 0.33637(8) 0.89283(12) 0.0176(4) Uani d . 1
C C15 -0.20478(15) 0.36498(8) 0.83229(13) 0.0200(4) Uani d . 1
C C16 -0.17704(16) 0.38241(8) 0.74352(12) 0.0214(4) Uani d . 1
C C17 -0.06008(17) 0.37059(9) 0.71736(12) 0.0206(4) Uani d . 1
C C18 0.02647(15) 0.34161(8) 0.78035(12) 0.0173(4) Uani d . 1
C C19 0.27541(15) 0.20441(8) 0.87946(12) 0.0157(3) Uani d . 1
C C20 0.31177(15) 0.20426(9) 0.78823(12) 0.0194(4) Uani d . 1
H H20 0.3116 0.2463 0.7536 0.023 Uiso calc R 1
C C21 0.34813(16) 0.14267(10) 0.74841(13) 0.0244(4) Uani d . 1
H H21 0.372 0.1425 0.6861 0.029 Uiso calc R 1
C C22 0.34994(17) 0.08118(10) 0.79911(14) 0.0270(4) Uani d . 1
H H22 0.375 0.039 0.7716 0.032 Uiso calc R 1
C C23 0.31492(16) 0.08171(9) 0.89004(13) 0.0240(4) Uani d . 1
H H23 0.3166 0.0397 0.925 0.029 Uiso calc R 1
C C24 0.27742(15) 0.14314(9) 0.93049(12) 0.0185(4) Uani d . 1
H H24 0.2533 0.1432 0.9928 0.022 Uiso calc R 1
C C25 0.31696(15) 0.32159(8) 0.92011(11) 0.0150(3) Uani d . 1
C C26 0.35673(16) 0.44999(8) 0.92732(12) 0.0193(4) Uani d . 1
H H26 0.4229 0.4388 0.9762 0.023 Uiso calc R 1
C C27 0.27743(19) 0.50803(9) 0.96338(15) 0.0296(4) Uani d . 1
H H27A 0.2068 0.5158 0.9193 0.044 Uiso calc R 1
H H27B 0.3259 0.5509 0.97 0.044 Uiso calc R 1
H H27C 0.2486 0.4947 1.024 0.044 Uiso calc R 1
C C28 0.41649(17) 0.47218(10) 0.83893(13) 0.0257(4) Uani d . 1
H H28A 0.4636 0.4332 0.8156 0.038 Uiso calc R 1
H H28B 0.4714 0.5116 0.8529 0.038 Uiso calc R 1
H H28C 0.3528 0.4859 0.7916 0.038 Uiso calc R 1
C C29 0.49541(16) 0.25654(9) 0.99718(12) 0.0186(4) Uani d . 1
H H29 0.429 0.2271 1.0215 0.022 Uiso calc R 1
C C30 0.55973(18) 0.29512(10) 1.07882(13) 0.0258(4) Uani d . 1
H H30A 0.6244 0.3248 1.0561 0.039 Uiso calc R 1
H H30B 0.5961 0.2614 1.1235 0.039 Uiso calc R 1
H H30C 0.5001 0.3239 1.1094 0.039 Uiso calc R 1
C C31 0.58258(17) 0.20955(9) 0.94839(13) 0.0253(4) Uani d . 1
H H31A 0.5378 0.1857 0.8966 0.038 Uiso calc R 1
H H31B 0.6176 0.1751 0.9926 0.038 Uiso calc R 1
H H31C 0.6487 0.2375 0.9244 0.038 Uiso calc R 1
F F1 0.01469(9) 0.42984(5) 1.00034(6) 0.0200(2) Uani d . 1
F F2 0.05239(10) 0.49013(5) 1.16341(7) 0.0234(2) Uani d . 1
F F3 0.17907(9) 0.42414(5) 1.30688(7) 0.0244(2) Uani d . 1
F F4 0.27218(9) 0.29389(5) 1.27783(7) 0.0237(2) Uani d . 1
F F5 0.23121(9) 0.23092(5) 1.11530(6) 0.0203(2) Uani d . 1
F F6 -0.02077(10) 0.21663(5) 1.12040(7) 0.0251(2) Uani d . 1
F F7 -0.12904(11) 0.09458(6) 1.12281(8) 0.0362(3) Uani d . 1
F F8 -0.14991(11) 0.01291(5) 0.96769(8) 0.0334(3) Uani d . 1
F F9 -0.06250(10) 0.06099(5) 0.80579(7) 0.0270(2) Uani d . 1
F F10 0.04144(9) 0.18485(5) 0.79943(6) 0.0195(2) Uani d . 1
F F11 -0.15111(9) 0.32078(5) 0.97925(7) 0.0212(2) Uani d . 1
F F12 -0.31988(9) 0.37637(5) 0.85965(8) 0.0284(3) Uani d . 1
F F13 -0.26238(10) 0.41097(5) 0.68406(8) 0.0314(3) Uani d . 1
F F14 -0.02992(11) 0.38720(6) 0.63081(7) 0.0303(3) Uani d . 1
F F15 0.13944(9) 0.33202(5) 0.74750(7) 0.0224(2) Uani d . 1
N N1 0.23380(12) 0.26960(7) 0.91811(9) 0.0139(3) Uani d . 1
N N2 0.27998(13) 0.38765(7) 0.91080(10) 0.0167(3) Uani d . 1
H H2 0.2024 0.3946 0.8931 0.02 Uiso calc R 1
N N3 0.43804(13) 0.30869(7) 0.93208(10) 0.0176(3) Uani d . 1
H H3 0.4872 0.3332 0.8986 0.021 Uiso calc R 1

loop_
_atom_site_aniso_label
_atom_site_aniso_U_11
_atom_site_aniso_U_22
_atom_site_aniso_U_33
_atom_site_aniso_U_12
_atom_site_aniso_U_13
_atom_site_aniso_U_23
B1 0.0133(9) 0.0167(9) 0.0138(9) 0.0005(7) 0.0004(7) 0.0003(7)
C1 0.0113(8) 0.0163(8) 0.0152(8) -0.0028(6) 0.0019(6) 0.0003(6)
C2 0.0138(8) 0.0171(8) 0.0157(8) -0.0007(6) 0.0009(7) 0.0035(6)
C3 0.0167(9) 0.0147(8) 0.0205(9) -0.0020(6) 0.0050(7) -0.0015(7)
C4 0.0179(9) 0.0241(9) 0.0129(8) -0.0066(7) 0.0036(7) -0.0052(7)
C5 0.0139(8) 0.0233(9) 0.0149(9) -0.0009(7) -0.0015(7) 0.0023(7)
C6 0.0134(8) 0.0155(8) 0.0188(9) 0.0007(6) 0.0022(7) 0.0006(6)
C7 0.0115(8) 0.0161(8) 0.0166(8) 0.0029(6) 0.0001(7) 0.0012(6)
C8 0.0186(9) 0.0208(8) 0.0149(9) 0.0000(7) 0.0024(7) -0.0023(7)
C9 0.0241(10) 0.0240(9) 0.0206(9) -0.0038(7) 0.0047(8) 0.0072(7)
C10 0.0215(9) 0.0154(8) 0.0287(10) -0.0037(7) -0.0001(8) 0.0023(7)
C11 0.0182(9) 0.0190(8) 0.0197(9) 0.0003(7) -0.0005(7) -0.0049(7)
C12 0.0130(8) 0.0197(8) 0.0156(8) 0.0021(6) 0.0023(7) 0.0020(6)
C13 0.0165(9) 0.0119(7) 0.0180(9) -0.0020(6) -0.0015(7) -0.0014(6)
C14 0.0188(9) 0.0150(8) 0.0188(9) -0.0038(6) 0.0001(7) -0.0004(6)
C15 0.0141(9) 0.0168(8) 0.0288(10) -0.0002(6) -0.0014(7) -0.0030(7)
C16 0.0236(10) 0.0147(8) 0.0244(10) 0.0021(7) -0.0117(8) -0.0017(7)
C17 0.0299(10) 0.0172(8) 0.0140(9) -0.0011(7) -0.0034(7) -0.0007(6)
C18 0.0180(9) 0.0157(8) 0.0181(9) -0.0001(6) 0.0003(7) -0.0030(6)
C19 0.0104(8) 0.0174(8) 0.0192(9) -0.0004(6) 0.0008(7) -0.0039(6)
C20 0.0143(9) 0.0244(9) 0.0191(9) -0.0004(7) -0.0008(7) -0.0016(7)
C21 0.0188(9) 0.0333(10) 0.0215(10) 0.0017(8) 0.0048(7) -0.0086(8)
C22 0.0212(10) 0.0249(9) 0.0354(11) 0.0012(7) 0.0050(8) -0.0126(8)
C23 0.0197(9) 0.0172(8) 0.0355(11) -0.0009(7) 0.0050(8) -0.0016(7)
C24 0.0134(8) 0.0214(8) 0.0210(9) -0.0013(7) 0.0028(7) -0.0020(7)
C25 0.0154(8) 0.0197(8) 0.0099(8) -0.0007(7) 0.0020(6) 0.0005(6)
C26 0.0189(9) 0.0178(8) 0.0210(9) -0.0047(7) -0.0004(7) 0.0012(7)
C27 0.0349(11) 0.0186(9) 0.0369(11) -0.0078(8) 0.0137(9) -0.0060(8)
C28 0.0251(10) 0.0248(9) 0.0276(10) -0.0031(8) 0.0056(8) 0.0047(8)
C29 0.0182(9) 0.0198(8) 0.0176(9) 0.0002(7) -0.0010(7) 0.0037(7)
C30 0.0260(10) 0.0298(10) 0.0211(10) -0.0017(8) -0.0037(8) 0.0017(8)
C31 0.0188(9) 0.0263(9) 0.0309(11) 0.0027(7) 0.0011(8) -0.0005(8)
F1 0.0259(6) 0.0146(4) 0.0190(5) 0.0039(4) -0.0029(4) 0.0014(4)
F2 0.0315(6) 0.0145(5) 0.0245(6) 0.0020(4) 0.0033(4) -0.0045(4)
F3 0.0286(6) 0.0282(5) 0.0161(5) -0.0023(4) -0.0005(4) -0.0079(4)
F4 0.0251(6) 0.0296(5) 0.0156(5) 0.0031(4) -0.0060(4) 0.0015(4)
F5 0.0236(5) 0.0182(5) 0.0187(5) 0.0066(4) -0.0015(4) 0.0000(4)
F6 0.0314(6) 0.0288(5) 0.0160(5) -0.0087(4) 0.0073(4) -0.0031(4)
F7 0.0487(7) 0.0371(6) 0.0238(6) -0.0182(6) 0.0103(5) 0.0070(5)
F8 0.0417(7) 0.0199(5) 0.0387(7) -0.0134(5) 0.0040(5) 0.0016(5)
F9 0.0292(6) 0.0242(5) 0.0280(6) -0.0061(4) 0.0049(5) -0.0116(4)
F10 0.0199(5) 0.0249(5) 0.0140(5) -0.0036(4) 0.0036(4) -0.0013(4)
F11 0.0164(5) 0.0255(5) 0.0221(5) -0.0002(4) 0.0046(4) 0.0023(4)
F12 0.0140(5) 0.0294(6) 0.0413(7) 0.0041(4) -0.0020(5) 0.0015(5)
F13 0.0327(6) 0.0277(6) 0.0315(6) 0.0075(5) -0.0162(5) 0.0029(5)
F14 0.0415(7) 0.0337(6) 0.0151(5) 0.0057(5) -0.0021(5) 0.0048(4)
F15 0.0218(5) 0.0292(5) 0.0164(5) 0.0021(4) 0.0031(4) 0.0007(4)
N1 0.0134(7) 0.0148(7) 0.0137(7) 0.0000(5) 0.0019(5) -0.0004(5)
N2 0.0138(7) 0.0161(7) 0.0200(8) -0.0011(5) 0.0002(6) 0.0006(6)
N3 0.0144(7) 0.0209(7) 0.0178(7) -0.0020(6) 0.0025(6) 0.0047(6)

loop_
_atom_type_symbol
_atom_type_description
_atom_type_scat_dispersion_real
_atom_type_scat_dispersion_imag
_atom_type_scat_source
C C 0.0033 0.0016 'International Tables Vol C Tables 4.2.6.8 and 6.1.1.4'
H H 0.0000 0.0000 'International Tables Vol C Tables 4.2.6.8 and 6.1.1.4'
B B 0.0013 0.0007 'International Tables Vol C Tables 4.2.6.8 and 6.1.1.4'
N N 0.0061 0.0033 'International Tables Vol C Tables 4.2.6.8 and 6.1.1.4'
F F 0.0171 0.0103 'International Tables Vol C Tables 4.2.6.8 and 6.1.1.4'

loop_
_geom_angle_atom_site_label_1
_geom_angle_atom_site_label_2
_geom_angle_atom_site_label_3
_geom_angle
N1 B1 C1 104.00(12)
N1 B1 C7 110.07(12)
C1 B1 C7 112.95(13)
N1 B1 C13 114.71(13)
C1 B1 C13 112.83(13)
C7 B1 C13 102.58(12)
C2 C1 C6 112.70(14)
C2 C1 B1 127.07(14)
C6 C1 B1 120.15(14)
F1 C2 C3 114.96(14)
F1 C2 C1 120.76(14)
C3 C2 C1 124.26(15)
F2 C3 C4 119.95(14)
F2 C3 C2 119.92(15)
C4 C3 C2 120.13(15)
F3 C4 C3 120.60(15)
F3 C4 C5 120.98(15)
C3 C4 C5 118.41(15)
F4 C5 C6 120.53(14)
F4 C5 C4 120.05(14)
C6 C5 C4 119.41(15)
F5 C6 C5 115.59(14)
F5 C6 C1 119.36(14)
C5 C6 C1 125.02(15)
C8 C7 C12 112.92(15)
C8 C7 B1 127.55(14)
C12 C7 B1 119.41(14)
F6 C8 C9 114.83(15)
F6 C8 C7 121.40(14)
C9 C8 C7 123.76(16)
F7 C9 C10 119.79(15)
F7 C9 C8 120.04(16)
C10 C9 C8 120.17(16)
F8 C10 C11 120.54(16)
F8 C10 C9 120.65(16)
C11 C10 C9 118.80(15)
F9 C11 C10 120.29(15)
F9 C11 C12 120.29(15)
C10 C11 C12 119.42(15)
F10 C12 C11 115.59(14)
F10 C12 C7 119.61(14)
C11 C12 C7 124.79(15)
C18 C13 C14 112.96(15)
C18 C13 B1 128.50(15)
C14 C13 B1 118.26(14)
F11 C14 C15 116.24(15)
F11 C14 C13 119.36(14)
C15 C14 C13 124.40(16)
F12 C15 C16 119.48(15)
F12 C15 C14 120.53(16)
C16 C15 C14 119.99(16)
F13 C16 C17 120.91(16)
F13 C16 C15 120.56(16)
C17 C16 C15 118.52(15)
F14 C17 C16 119.97(15)
F14 C17 C18 120.31(16)
C16 C17 C18 119.72(16)
F15 C18 C17 115.06(15)
F15 C18 C13 120.53(14)
C17 C18 C13 124.41(16)
C24 C19 C20 120.04(15)
C24 C19 N1 121.56(15)
C20 C19 N1 118.39(14)
C21 C20 C19 119.82(16)
C20 C21 C22 120.35(17)
C23 C22 C21 119.63(16)
C22 C23 C24 120.51(17)
C19 C24 C23 119.65(16)
N2 C25 N3 118.44(14)
N2 C25 N1 120.15(15)
N3 C25 N1 121.41(14)
N2 C26 C27 108.71(14)
N2 C26 C28 111.16(14)
C27 C26 C28 111.17(15)
N3 C29 C31 111.25(14)
N3 C29 C30 108.37(13)
C31 C29 C30 111.98(15)
C25 N1 C19 114.83(13)
C25 N1 B1 121.44(13)
C19 N1 B1 123.57(12)
C25 N2 C26 126.22(14)
C25 N3 C29 125.33(14)

loop_
_geom_bond_atom_site_label_1
_geom_bond_atom_site_label_2
_geom_bond_distance
B1 N1 1.607(2)
B1 C1 1.655(2)
B1 C7 1.657(2)
B1 C13 1.668(2)
C1 C2 1.389(2)
C1 C6 1.391(2)
C2 F1 1.3508(18)
C2 C3 1.384(2)
C3 F2 1.3477(19)
C3 C4 1.371(2)
C4 F3 1.3412(19)
C4 C5 1.380(2)
C5 F4 1.3446(19)
C5 C6 1.378(2)
C6 F5 1.3563(18)
C7 C8 1.394(2)
C7 C12 1.395(2)
C8 F6 1.3530(19)
C8 C9 1.384(2)
C9 F7 1.348(2)
C9 C10 1.373(3)
C10 F8 1.3434(19)
C10 C11 1.372(3)
C11 F9 1.3456(19)
C11 C12 1.378(2)
C12 F10 1.3513(19)
C13 C18 1.386(2)
C13 C14 1.394(2)
C14 F11 1.357(2)
C14 C15 1.376(2)
C15 F12 1.358(2)
C15 C16 1.373(3)
C16 F13 1.3434(19)
C16 C17 1.373(3)
C17 F14 1.347(2)
C17 C18 1.386(2)
C18 F15 1.361(2)
C19 C24 1.387(2)
C19 C20 1.395(2)
C19 N1 1.455(2)
C20 C21 1.384(2)
C21 C22 1.389(3)
C22 C23 1.386(3)
C23 C24 1.389(2)
C25 N2 1.337(2)
C25 N3 1.346(2)
C25 N1 1.349(2)
C26 N2 1.473(2)
C26 C27 1.523(3)
C26 C28 1.526(2)
C29 N3 1.484(2)
C29 C31 1.516(2)
C29 C30 1.524(2)
